data_7025023
loop_
_publ_author_name
'Maxim, Catalin'
'Sorace, Lorenzo'
'Khuntia, Panchanana'
'Madalan, Augustin M.'
'Kravtsov, Victor'
'Lascialfari, Alessandro'
'Caneschi, Andrea'
'Journaux, Yves'
'Andruh, Marius'

_publ_section_title
;
 A missing high-spin molecule in the family of cyanido-bridged
 heptanuclear heterometal complexes, [(LCuII)6FeIII(CN)6]3+, and its CoIII
 and CrIII analogues, accompanied in the crystal by a novel octameric
 water cluster
;
_journal_issue 20
_journal_name_full 'Dalton Transactions'
_journal_page_first 4838
_journal_paper_doi 10.1039/b924505g
_journal_volume 39
_journal_year 2010
_chemical_formula_sum 'C72 H118 Cl3 Cr Cu6 N18 O32'
_chemical_formula_weight 2287.43
_chemical_name_systematic
;
?
;
_space_group_IT_number 167
_symmetry_cell_setting hexagonal
_symmetry_space_group_name_Hall '-R 3 2"c'
_symmetry_space_group_name_H-M 'R -3 c :H'
_atom_sites_solution_hydrogens geom
_atom_sites_solution_primary direct
_atom_sites_solution_secondary difmap
_audit_creation_method SHELXL-97
_cell_angle_alpha 90.00
_cell_angle_beta 90.00
_cell_angle_gamma 120.00
_cell_formula_units_Z 6
_cell_length_a 28.100(2)
_cell_length_b 28.100(2)
_cell_length_c 21.656(2)
_cell_measurement_reflns_used 500
_cell_measurement_temperature 293(2)
_cell_measurement_theta_max 26
_cell_measurement_theta_min 2.5
_cell_volume 14809(2)
_computing_cell_refinement 'Dirax/lsq (Duisenberg & Schreurs, 1989-2000)'
_computing_data_collection KappaCCD
_computing_data_reduction 'Denzo and Scalepak'
_computing_structure_refinement 'SHELXL-97 (Sheldrick, 1997)'
_computing_structure_solution 'SHELXS-97 (Sheldrick, 1997)'
_diffrn_ambient_temperature 293(2)
_diffrn_measured_fraction_theta_full 0.906
_diffrn_measured_fraction_theta_max 0.906
_diffrn_measurement_device_type 'Nonius Kappa CCD'
_diffrn_measurement_method 'phi and omega scans'
_diffrn_radiation_monochromator graphite
_diffrn_radiation_source 'fine-focus sealed tube'
_diffrn_radiation_type MoK\a
_diffrn_radiation_wavelength 0.71073
_diffrn_reflns_av_R_equivalents 0.1606
_diffrn_reflns_av_sigmaI/netI 0.1708
_diffrn_reflns_limit_h_max 28
_diffrn_reflns_limit_h_min -35
_diffrn_reflns_limit_k_max 35
_diffrn_reflns_limit_k_min -23
_diffrn_reflns_limit_l_max 27
_diffrn_reflns_limit_l_min -22
_diffrn_reflns_number 15650
_diffrn_reflns_theta_full 27.00
_diffrn_reflns_theta_max 27.00
_diffrn_reflns_theta_min 11.61
_exptl_absorpt_coefficient_mu 1.539
_exptl_absorpt_correction_T_max 0.8180
_exptl_absorpt_correction_T_min 0.7431
_exptl_absorpt_correction_type multi-scan
_exptl_absorpt_process_details wingx
_exptl_crystal_colour green
_exptl_crystal_density_diffrn 1.539
_exptl_crystal_density_meas ?
_exptl_crystal_density_method 'not measured'
_exptl_crystal_description prism
_exptl_crystal_F_000 7086
_exptl_crystal_size_max 0.3
_exptl_crystal_size_mid 0.2
_exptl_crystal_size_min 0.05
_refine_diff_density_max 0.435
_refine_diff_density_min -0.522
_refine_diff_density_rms 0.079
_refine_ls_extinction_method none
_refine_ls_goodness_of_fit_ref 0.981
_refine_ls_hydrogen_treatment constr
_refine_ls_matrix_type full
_refine_ls_number_parameters 214
_refine_ls_number_reflns 3265
_refine_ls_number_restraints 0
_refine_ls_restrained_S_all 0.981
_refine_ls_R_factor_all 0.1529
_refine_ls_R_factor_gt 0.0568
_refine_ls_shift/su_max 0.000
_refine_ls_shift/su_mean 0.000
_refine_ls_structure_factor_coef Fsqd
_refine_ls_weighting_details 'calc w=1/[\s^2^(Fo^2^)+(0.0372P)^2^+0.0000P] where P=(Fo^2^+2Fc^2^)/3'
_refine_ls_weighting_scheme calc
_refine_ls_wR_factor_gt 0.0880
_refine_ls_wR_factor_ref 0.1097
_reflns_number_gt 1676
_reflns_number_total 3265
_reflns_threshold_expression >2sigma(I)
_cod_data_source_file b924505g.txt
_cod_data_source_block shelxl_crystal4
_cod_depositor_comments
;
The following automatic conversions were performed:

'_symmetry_cell_setting' value 'Hexagonal' changed to 'hexagonal'
according to /home/saulius/struct/CIF-dictionaries/cif_core.dic
dictionary named 'cif_core.dic' version 2.4.2 from 2011-04-26.

Automatic conversion script
Id: cif_fix_values 1891 2012-01-12 08:04:46Z andrius 

The following automatic conversions were performed:

'_exptl_crystal_density_meas' value 'not measured' was changed to '?'
- the value is perceived as not measured.

Automatic conversion script
Id: cif_fix_values 3008 2015-01-20 13:52:24Z robertas 
;
_cod_original_sg_symbol_H-M R-3c
_cod_database_code 7025023

loop_
_symmetry_equiv_pos_as_xyz
'x, y, z'
'-y, x-y, z'
'y, x, -z+1/2'
'-x+y, -x, z'
'-x, -x+y, -z+1/2'
'x-y, -y, -z+1/2'
'x+2/3, y+1/3, z+1/3'
'-y+2/3, x-y+1/3, z+1/3'
'y+2/3, x+1/3, -z+5/6'
'-x+y+2/3, -x+1/3, z+1/3'
'-x+2/3, -x+y+1/3, -z+5/6'
'x-y+2/3, -y+1/3, -z+5/6'
'x+1/3, y+2/3, z+2/3'
'-y+1/3, x-y+2/3, z+2/3'
'y+1/3, x+2/3, -z+7/6'
'-x+y+1/3, -x+2/3, z+2/3'
'-x+1/3, -x+y+2/3, -z+7/6'
'x-y+1/3, -y+2/3, -z+7/6'
'-x, -y, -z'
'y, -x+y, -z'
'-y, -x, z-1/2'
'x-y, x, -z'
'x, x-y, z-1/2'
'-x+y, y, z-1/2'
'-x+2/3, -y+1/3, -z+1/3'
'y+2/3, -x+y+1/3, -z+1/3'
'-y+2/3, -x+1/3, z-1/6'
'x-y+2/3, x+1/3, -z+1/3'
'x+2/3, x-y+1/3, z-1/6'
'-x+y+2/3, y+1/3, z-1/6'
'-x+1/3, -y+2/3, -z+2/3'
'y+1/3, -x+y+2/3, -z+2/3'
'-y+1/3, -x+2/3, z+1/6'
'x-y+1/3, x+2/3, -z+2/3'
'x+1/3, x-y+2/3, z+1/6'
'-x+y+1/3, y+2/3, z+1/6'

loop_
_atom_site_label
_atom_site_type_symbol
_atom_site_fract_x
_atom_site_fract_y
_atom_site_fract_z
_atom_site_U_iso_or_equiv
_atom_site_adp_type
_atom_site_occupancy
_atom_site_symmetry_multiplicity
_atom_site_calc_flag
_atom_site_refinement_flags
C1 C 0.23246(18) 0.1176(2) 0.18837(18) 0.0379(11) Uani 1 1 d .
C2 C 0.2380(2) 0.1646(2) 0.2165(3) 0.0592(14) Uani 1 1 d .
H2 H 0.2134 0.1763 0.2064 0.071 Uiso 1 1 calc R
C3 C 0.2785(3) 0.1941(2) 0.2586(3) 0.0639(16) Uani 1 1 d .
H3 H 0.2803 0.2248 0.2772 0.077 Uiso 1 1 calc R
C4 C 0.3164(3) 0.1789(3) 0.2738(2) 0.0643(16) Uani 1 1 d .
H4 H 0.3436 0.1987 0.3029 0.077 Uiso 1 1 calc R
C5 C 0.3137(2) 0.1346(3) 0.2457(2) 0.0552(14) Uani 1 1 d .
H5 H 0.3403 0.1251 0.2547 0.066 Uiso 1 1 calc R
C6 C 0.27134(19) 0.1022(2) 0.20283(17) 0.0384(11) Uani 1 1 d .
C7 C 0.2733(2) 0.0577(2) 0.1741(2) 0.0468(12) Uani 1 1 d .
H7 H 0.3032 0.0533 0.1836 0.056 Uiso 1 1 calc R
C8 C 0.2472(3) -0.0176(3) 0.1062(4) 0.080(2) Uani 1 1 d .
H8A H 0.2700 -0.0017 0.0700 0.095 Uiso 1 1 calc R
H8B H 0.2661 -0.0295 0.1342 0.095 Uiso 1 1 calc R
C9 C 0.1948(4) -0.0640(3) 0.0884(4) 0.092(2) Uani 1 1 d .
H9A H 0.1778 -0.0867 0.1245 0.110 Uiso 1 1 calc R
H9B H 0.2013 -0.0860 0.0587 0.110 Uiso 1 1 calc R
C10 C 0.1689(4) -0.0325(4) -0.0039(3) 0.087(2) Uani 1 1 d .
H10A H 0.1436 -0.0218 -0.0192 0.130 Uiso 1 1 calc R
H10B H 0.1653 -0.0630 -0.0275 0.130 Uiso 1 1 calc R
H10C H 0.2058 -0.0022 -0.0074 0.130 Uiso 1 1 calc R
C11 C 0.0997(3) -0.0966(3) 0.0644(4) 0.088(2) Uani 1 1 d .
H11A H 0.0901 -0.1077 0.1066 0.132 Uiso 1 1 calc R
H11B H 0.0977 -0.1265 0.0410 0.132 Uiso 1 1 calc R
H11C H 0.0745 -0.0863 0.0475 0.132 Uiso 1 1 calc R
C12 C 0.06592(17) 0.01217(16) 0.05168(15) 0.0228(8) Uani 1 1 d .
Cr1 Cr 0.0000 0.0000 0.0000 0.0187(3) Uani 1 6 d S
Cu1 Cu 0.16938(2) 0.01941(2) 0.11313(2) 0.0317(2) Uani 1 1 d .
N1 N 0.23789(17) 0.02324(18) 0.13642(17) 0.0453(10) Uani 1 1 d .
N2 N 0.15664(18) -0.04870(18) 0.06141(18) 0.0463(10) Uani 1 1 d .
N3 N 0.10480(16) 0.01755(15) 0.07602(15) 0.0362(8) Uani 1 1 d .
O1 O 0.19056(13) 0.08953(14) 0.15035(13) 0.0458(8) Uani 1 1 d .
O2 O 0.11607(16) -0.0367(2) 0.19688(14) 0.0707(11) Uani 1 1 d .
Cl1 Cl 0.3333 0.29190(9) 0.4167 0.0621(6) Uani 1 2 d S
O3 O 0.3333 0.2453(5) 0.4167 0.282(17) Uani 1 2 d S
O4 O 0.3630(15) 0.3402(14) 0.3834(15) 0.160(8) Uani 0.50 1 d P
O5 O 0.2822(9) 0.2743(10) 0.3858(11) 0.151(7) Uani 0.50 1 d P
O6 O 0.3339(10) 0.3052(8) 0.3570(5) 0.102(5) Uani 0.50 1 d P
O1W O 0.00020(14) -0.09903(14) 0.18468(15) 0.0545(9) Uani 1 1 d .
O2W O 0.0000 0.0000 0.1867(2) 0.0506(14) Uani 1 3 d S

loop_
_atom_site_aniso_label
_atom_site_aniso_U_11
_atom_site_aniso_U_22
_atom_site_aniso_U_33
_atom_site_aniso_U_23
_atom_site_aniso_U_13
_atom_site_aniso_U_12
C1 0.028(3) 0.044(3) 0.038(2) -0.0096(19) -0.0022(18) 0.016(2)
C2 0.047(3) 0.054(3) 0.077(3) -0.024(3) -0.007(3) 0.026(3)
C3 0.058(4) 0.059(4) 0.072(3) -0.033(3) -0.012(3) 0.026(3)
C4 0.056(4) 0.059(4) 0.060(3) -0.021(3) -0.013(3) 0.015(3)
C5 0.041(3) 0.068(4) 0.052(3) -0.007(3) -0.015(2) 0.024(3)
C6 0.029(3) 0.046(3) 0.035(2) 0.0023(19) 0.0019(18) 0.015(2)
C7 0.033(3) 0.064(3) 0.055(3) -0.011(2) -0.016(2) 0.033(3)
C8 0.066(4) 0.096(5) 0.113(5) -0.049(4) -0.043(4) 0.068(4)
C9 0.094(6) 0.076(5) 0.137(6) -0.052(4) -0.063(5) 0.066(5)
C10 0.138(7) 0.104(5) 0.057(3) -0.024(3) -0.001(4) 0.089(5)
C11 0.079(5) 0.046(4) 0.129(5) -0.019(4) -0.012(4) 0.023(4)
C12 0.025(2) 0.024(2) 0.0230(16) -0.0014(15) -0.0016(16) 0.0147(19)
Cr1 0.0179(5) 0.0179(5) 0.0202(6) 0.000 0.000 0.0090(3)
Cu1 0.0280(3) 0.0385(4) 0.0356(3) -0.0061(2) -0.0073(2) 0.0218(3)
N1 0.037(2) 0.055(3) 0.057(2) -0.016(2) -0.0137(18) 0.033(2)
N2 0.047(3) 0.045(3) 0.062(2) -0.0159(18) -0.0202(19) 0.034(2)
N3 0.036(2) 0.038(2) 0.0398(17) -0.0058(15) -0.0030(17) 0.0219(19)
O1 0.0343(18) 0.050(2) 0.0617(17) -0.0208(15) -0.0158(15) 0.0271(17)
O2 0.054(2) 0.105(3) 0.0446(16) 0.0167(18) 0.0052(15) 0.034(2)
Cl1 0.0817(17) 0.0605(11) 0.0512(11) 0.0017(5) 0.0034(11) 0.0409(9)
O3 0.61(5) 0.212(13) 0.161(10) -0.083(9) -0.166(19) 0.30(3)
O4 0.21(2) 0.139(19) 0.165(16) 0.057(16) 0.065(19) 0.116(19)
O5 0.131(16) 0.164(15) 0.174(14) -0.036(14) -0.066(14) 0.086(14)
O6 0.165(16) 0.072(9) 0.068(7) 0.014(6) 0.000(8) 0.058(10)
O1W 0.047(2) 0.046(2) 0.0608(18) 0.0008(15) -0.0078(15) 0.0153(17)
O2W 0.054(2) 0.054(2) 0.044(3) 0.000 0.000 0.0270(11)

loop_
_atom_type_symbol
_atom_type_description
_atom_type_scat_dispersion_real
_atom_type_scat_dispersion_imag
_atom_type_scat_source
C C 0.0033 0.0016 'International Tables Vol C Tables 4.2.6.8 and 6.1.1.4'
H H 0.0000 0.0000 'International Tables Vol C Tables 4.2.6.8 and 6.1.1.4'
Cl Cl 0.1484 0.1585 'International Tables Vol C Tables 4.2.6.8 and 6.1.1.4'
Cr Cr 0.3209 0.6236 'International Tables Vol C Tables 4.2.6.8 and 6.1.1.4'
Cu Cu 0.3201 1.2651 'International Tables Vol C Tables 4.2.6.8 and 6.1.1.4'
N N 0.0061 0.0033 'International Tables Vol C Tables 4.2.6.8 and 6.1.1.4'
O O 0.0106 0.0060 'International Tables Vol C Tables 4.2.6.8 and 6.1.1.4'

loop_
_geom_angle_atom_site_label_1
_geom_angle_atom_site_label_2
_geom_angle_atom_site_label_3
_geom_angle
_geom_angle_site_symmetry_1
_geom_angle_site_symmetry_3
O1 C1 C2 118.8(4) . .
O1 C1 C6 123.7(4) . .
C2 C1 C6 117.5(4) . .
C3 C2 C1 122.2(6) . .
C3 C2 H2 118.9 . .
C1 C2 H2 118.9 . .
C2 C3 C4 120.8(5) . .
C2 C3 H3 119.6 . .
C4 C3 H3 119.6 . .
C5 C4 C3 119.0(5) . .
C5 C4 H4 120.5 . .
C3 C4 H4 120.5 . .
C4 C5 C6 121.8(5) . .
C4 C5 H5 119.1 . .
C6 C5 H5 119.1 . .
C1 C6 C7 123.7(4) . .
C1 C6 C5 118.7(5) . .
C7 C6 C5 117.4(4) . .
N1 C7 C6 126.0(4) . .
N1 C7 H7 117.0 . .
C6 C7 H7 117.0 . .
C9 C8 N1 109.2(5) . .
C9 C8 H8A 109.8 . .
N1 C8 H8A 109.8 . .
C9 C8 H8B 109.8 . .
N1 C8 H8B 109.8 . .
H8A C8 H8B 108.3 . .
C8 C9 N2 113.9(6) . .
C8 C9 H9A 108.8 . .
N2 C9 H9A 108.8 . .
C8 C9 H9B 108.8 . .
N2 C9 H9B 108.8 . .
H9A C9 H9B 107.7 . .
N2 C10 H10A 109.5 . .
N2 C10 H10B 109.5 . .
H10A C10 H10B 109.5 . .
N2 C10 H10C 109.5 . .
H10A C10 H10C 109.5 . .
H10B C10 H10C 109.5 . .
N2 C11 H11A 109.5 . .
N2 C11 H11B 109.5 . .
H11A C11 H11B 109.5 . .
N2 C11 H11C 109.5 . .
H11A C11 H11C 109.5 . .
H11B C11 H11C 109.5 . .
N3 C12 Cr1 173.5(3) . .
C12 Cr1 C12 92.82(13) 2 4
C12 Cr1 C12 92.82(13) 2 .
C12 Cr1 C12 92.82(13) 4 .
C12 Cr1 C12 180.0(3) 2 20
C12 Cr1 C12 87.18(13) 4 20
C12 Cr1 C12 87.18(13) . 20
C12 Cr1 C12 87.18(13) 2 22
C12 Cr1 C12 180.0(5) 4 22
C12 Cr1 C12 87.18(13) . 22
C12 Cr1 C12 92.82(13) 20 22
C12 Cr1 C12 87.18(13) 2 19
C12 Cr1 C12 87.18(13) 4 19
C12 Cr1 C12 180.0(3) . 19
C12 Cr1 C12 92.82(13) 20 19
C12 Cr1 C12 92.82(13) 22 19
O1 Cu1 N1 92.51(15) . .
O1 Cu1 N3 90.42(14) . .
N1 Cu1 N3 170.79(15) . .
O1 Cu1 N2 170.15(16) . .
N1 Cu1 N2 84.32(16) . .
N3 Cu1 N2 91.34(15) . .
O1 Cu1 O2 97.41(15) . .
N1 Cu1 O2 96.72(16) . .
N3 Cu1 O2 91.55(14) . .
N2 Cu1 O2 92.23(17) . .
C7 N1 C8 120.4(4) . .
C7 N1 Cu1 125.8(3) . .
C8 N1 Cu1 113.9(3) . .
C9 N2 C10 112.4(6) . .
C9 N2 C11 109.4(6) . .
C10 N2 C11 107.4(5) . .
C9 N2 Cu1 103.9(3) . .
C10 N2 Cu1 109.0(4) . .
C11 N2 Cu1 114.7(4) . .
C12 N3 Cu1 173.9(3) . .
C1 O1 Cu1 126.6(3) . .
O3 Cl1 O6 105.9(7) . .
O3 Cl1 O6 105.9(7) . 11
O6 Cl1 O6 148.3(15) . 11
O3 Cl1 O4 132.7(10) . .
O6 Cl1 O4 46.4(13) . .
O6 Cl1 O4 108.6(19) 11 .
O3 Cl1 O4 132.7(10) . 11
O6 Cl1 O4 108.6(19) . 11
O6 Cl1 O4 46.4(14) 11 11
O4 Cl1 O4 94.6(19) . 11
O3 Cl1 O5 99.0(9) . 11
O6 Cl1 O5 113.5(13) . 11
O6 Cl1 O5 61.0(12) 11 11
O4 Cl1 O5 72(2) . 11
O4 Cl1 O5 96(2) 11 11
O3 Cl1 O5 99.0(9) . .
O6 Cl1 O5 61.0(12) . .
O6 Cl1 O5 113.5(12) 11 .
O4 Cl1 O5 96(2) . .
O4 Cl1 O5 72(2) 11 .
O5 Cl1 O5 162.0(17) 11 .
O6 O4 Cl1 64.7(17) . .
O6 O4 O5 115.2(18) . 11
Cl1 O4 O5 55.4(11) . 11
O6 O5 Cl1 56.4(9) . .
O6 O5 O4 92.6(14) . 11
Cl1 O5 O4 53.0(15) . 11
O4 O6 Cl1 69.0(12) . .
O4 O6 O5 114.0(18) . .
Cl1 O6 O5 62.5(9) . .

loop_
_geom_bond_atom_site_label_1
_geom_bond_atom_site_label_2
_geom_bond_distance
_geom_bond_site_symmetry_2
C1 O1 1.326(5) .
C1 C2 1.391(7) .
C1 C6 1.398(7) .
C2 C3 1.367(8) .
C2 H2 0.9300 .
C3 C4 1.372(10) .
C3 H3 0.9300 .
C4 C5 1.352(9) .
C4 H4 0.9300 .
C5 C6 1.424(7) .
C5 H5 0.9300 .
C6 C7 1.422(7) .
C7 N1 1.276(6) .
C7 H7 0.9300 .
C8 C9 1.449(11) .
C8 N1 1.452(8) .
C8 H8A 0.9700 .
C8 H8B 0.9700 .
C9 N2 1.464(8) .
C9 H9A 0.9700 .
C9 H9B 0.9700 .
C10 N2 1.472(8) .
C10 H10A 0.9600 .
C10 H10B 0.9600 .
C10 H10C 0.9600 .
C11 N2 1.491(10) .
C11 H11A 0.9600 .
C11 H11B 0.9600 .
C11 H11C 0.9600 .
C12 N3 1.153(5) .
C12 Cr1 2.042(4) .
Cr1 C12 2.042(4) 2
Cr1 C12 2.042(4) 4
Cr1 C12 2.042(4) 20
Cr1 C12 2.042(4) 22
Cr1 C12 2.042(4) 19
Cu1 O1 1.927(3) .
Cu1 N1 1.940(4) .
Cu1 N3 1.961(4) .
Cu1 N2 2.088(4) .
Cu1 O2 2.379(3) .
Cl1 O3 1.310(14) .
Cl1 O6 1.344(10) .
Cl1 O6 1.344(10) 11
Cl1 O4 1.39(2) .
Cl1 O4 1.39(2) 11
Cl1 O5 1.431(16) 11
Cl1 O5 1.431(16) .
O4 O6 1.08(3) .
O4 O5 1.65(4) 11
O5 O6 1.41(3) .
O5 O4 1.65(4) 11
